data_4320840
loop_
_publ_author_name
'Srinivasan Natarajan'
'S. Neeraj'
'Amitava Choudhury'
'C. N. R. Rao'

_publ_section_title
;
 Three-Dimensional Open-Framework Cobalt(II) Phosphates by Novel Routes
;
_journal_name_full 'Inorganic Chemistry'
_journal_page_first 1426
_journal_page_last 1433
_journal_paper_doi 10.1021/ic991223x
_journal_volume 39
_journal_year 2000
_chemical_formula_sum 'C4 H22 Co4 N4 O17 P4'
_chemical_formula_weight 757.86
_chemical_name_systematic
; 
 ? 
;
_space_group_IT_number 19
_symmetry_cell_setting orthorhombic
_symmetry_space_group_name_Hall 'P 2ac 2ab'
_symmetry_space_group_name_H-M 'P 21 21 21'
_atom_sites_solution_hydrogens geom
_atom_sites_solution_primary direct
_atom_sites_solution_secondary difmap
_audit_creation_method SHELXL
_cell_angle_alpha 90.00
_cell_angle_beta 90.00
_cell_angle_gamma 90.00
_cell_formula_units_Z 3
_cell_length_a 10.2768(5)
_cell_length_b 10.3016(5)
_cell_length_c 18.8364(10)
_cell_measurement_temperature 293(2)
_cell_volume 1994.16(17)
_computing_cell_refinement 'Siemens XSCANS'
_computing_data_collection 'Siemens XSCANS'
_computing_data_reduction 'Siemens SHELXTL'
_computing_molecular_graphics 'Siemens SHELXTL'
_computing_publication_material 'Siemens SHELXTL'
_computing_structure_refinement 'SHELXL-93 (Sheldrick, 1993)'
_computing_structure_solution 'SHELXS-86 (Sheldrick, 1990)'
_diffrn_ambient_temperature 293(2)
_diffrn_measurement_device 'Siemens P4'
_diffrn_measurement_method '\w scans'
_diffrn_radiation_monochromator graphite
_diffrn_radiation_source 'fine-focus sealed tube'
_diffrn_radiation_type MoK\a
_diffrn_radiation_wavelength 0.71073
_diffrn_reflns_av_R_equivalents 0.0328
_diffrn_reflns_av_sigmaI/netI 0.0373
_diffrn_reflns_limit_h_max 11
_diffrn_reflns_limit_h_min -11
_diffrn_reflns_limit_k_max 11
_diffrn_reflns_limit_k_min -10
_diffrn_reflns_limit_l_max 18
_diffrn_reflns_limit_l_min -20
_diffrn_reflns_number 8452
_diffrn_reflns_theta_max 23.31
_diffrn_reflns_theta_min 1.08
_exptl_absorpt_coefficient_mu 2.764
_exptl_absorpt_correction_type none
_exptl_crystal_density_diffrn 1.893
_exptl_crystal_F_000 1134
_refine_diff_density_max 0.293
_refine_diff_density_min -0.337
_refine_diff_density_rms 0.070
_refine_ls_abs_structure_details 'Flack H D (1983), Acta Cryst. A39, 876-881'
_refine_ls_abs_structure_Flack 0.057(15)
_refine_ls_extinction_coef 0.0019(2)
_refine_ls_extinction_expression Fc^*^=kFc[1+0.001xFc^2^\l^3^/sin(2\q)]^-1/4^
_refine_ls_extinction_method SHELXL
_refine_ls_goodness_of_fit_all 1.069
_refine_ls_goodness_of_fit_obs 1.071
_refine_ls_matrix_type full
_refine_ls_number_parameters 308
_refine_ls_number_reflns 2863
_refine_ls_number_restraints 0
_refine_ls_restrained_S_all 1.069
_refine_ls_restrained_S_obs 1.071
_refine_ls_R_factor_all 0.0204
_refine_ls_R_factor_obs 0.0201
_refine_ls_shift/esd_max 0.138
_refine_ls_shift/esd_mean 0.007
_refine_ls_structure_factor_coef Fsqd
_refine_ls_weighting_details 'w=1/[\s^2^(Fo^2^)+(0.0212P)^2^+0.0000P] where P=(Fo^2^+2Fc^2^)/3'
_refine_ls_weighting_scheme calc
_refine_ls_wR_factor_all 0.0486
_refine_ls_wR_factor_obs 0.0485
_reflns_number_observed 2840
_reflns_number_total 2863
_reflns_observed_criterion >2sigma(I)
_cod_data_source_file ic991223x_1.cif
_cod_data_source_block CompoundI
_cod_depositor_comments
;
The following automatic conversions were performed:

'_symmetry_cell_setting' value 'Orthorhombic' changed to
'orthorhombic' according to the built-in table from CIF Core
dictionary named 'cif_core.dic' version 2.4.1 from 2010-06-29.

Automatic conversion script
Id: cif_fix_values 1646 2011-03-28 12:23:43Z adriana 

The following automatic conversions were performed:

'_refine_ls_weighting_scheme' value 'calc
w=1/[\s^2^(Fo^2^)+(0.0212P)^2^+0.0000P] where P=(Fo^2^+2Fc^2^)/3' was
changed to 'calc'. New tag '_refine_ls_weighting_details' was
created. The value of the new tag was set to
'w=1/[\s^2^(Fo^2^)+(0.0212P)^2^+0.0000P] where P=(Fo^2^+2Fc^2^)/3'.

Automatic conversion script
Id: cif_fix_values 3143 2015-03-26 13:38:13Z robertas 
;
_cod_original_cell_volume 1994.2(2)
_cod_database_code 4320840

loop_
_symmetry_equiv_pos_as_xyz
'x, y, z'
'-x+1/2, -y, z+1/2'
'-x, y+1/2, -z+1/2'
'x+1/2, -y+1/2, -z'

loop_
_atom_site_aniso_label
_atom_site_aniso_U_11
_atom_site_aniso_U_22
_atom_site_aniso_U_33
_atom_site_aniso_U_23
_atom_site_aniso_U_13
_atom_site_aniso_U_12
Co1 0.0137(4) 0.0215(4) 0.0142(3) 0.0006(3) -0.0024(3) -0.0028(3)
Co2 0.0123(3) 0.0157(3) 0.0150(3) -0.0014(3) -0.0002(3) 0.0011(3)
Co3 0.0107(3) 0.0178(3) 0.0141(3) 0.0014(3) -0.0001(3) 0.0015(3)
Co4 0.0164(4) 0.0156(4) 0.0167(3) 0.0018(3) -0.0036(3) -0.0012(3)
P1 0.0107(6) 0.0139(6) 0.0121(5) -0.0002(5) 0.0000(5) -0.0019(6)
P2 0.0104(7) 0.0142(6) 0.0143(6) -0.0021(5) -0.0006(5) -0.0018(5)
P3 0.0116(7) 0.0144(6) 0.0128(6) -0.0006(5) 0.0011(5) 0.0020(5)
P4 0.0114(6) 0.0158(6) 0.0118(6) 0.0014(5) -0.0006(5) 0.0001(5)
O1 0.009(2) 0.042(2) 0.036(2) 0.003(2) 0.000(2) -0.001(2)
O2 0.031(2) 0.024(2) 0.013(2) -0.0009(14) -0.002(2) -0.005(2)
O3 0.038(3) 0.032(2) 0.020(2) -0.001(2) -0.004(2) -0.023(2)
O4 0.029(2) 0.019(2) 0.030(2) -0.005(2) -0.009(2) -0.001(2)
O5 0.010(2) 0.029(2) 0.021(2) -0.005(2) 0.0005(15) 0.000(2)
O6 0.019(2) 0.023(2) 0.018(2) 0.0082(15) -0.0026(15) -0.008(2)
O7 0.034(3) 0.031(2) 0.014(2) -0.0008(15) -0.004(2) 0.015(2)
O8 0.032(2) 0.015(2) 0.020(2) 0.0003(15) 0.005(2) 0.003(2)
O9 0.014(2) 0.043(2) 0.027(2) -0.003(2) 0.0020(14) -0.005(2)
O10 0.017(2) 0.018(2) 0.035(2) 0.003(2) 0.000(2) 0.007(2)
O11 0.027(2) 0.029(2) 0.022(2) 0.005(2) -0.006(2) 0.012(2)
O12 0.023(2) 0.025(2) 0.015(2) -0.0009(14) -0.0017(15) 0.003(2)
O13 0.030(2) 0.014(2) 0.044(2) 0.005(2) -0.005(2) -0.001(2)
O14 0.029(2) 0.023(2) 0.016(2) 0.000(2) 0.001(2) -0.010(2)
O15 0.031(2) 0.026(2) 0.016(2) 0.003(2) -0.003(2) -0.008(2)
O16 0.014(2) 0.036(2) 0.026(2) 0.017(2) 0.0019(15) -0.003(2)
O100 0.082(4) 0.035(3) 0.031(3) -0.002(2) -0.011(3) 0.007(3)
N1 0.028(3) 0.023(2) 0.024(2) -0.003(2) -0.001(2) 0.000(2)
N2 0.024(3) 0.064(4) 0.019(2) -0.014(2) 0.001(2) -0.006(3)
C1 0.025(4) 0.049(4) 0.039(4) 0.016(3) 0.002(3) -0.001(3)
C2 0.029(4) 0.071(5) 0.032(4) 0.021(3) 0.002(3) -0.007(3)
N3 0.022(3) 0.024(3) 0.021(2) -0.002(2) -0.002(2) -0.004(2)
N4 0.020(3) 0.023(3) 0.021(2) -0.006(2) 0.006(2) 0.000(2)
C3 0.022(3) 0.030(3) 0.014(3) 0.001(2) 0.000(2) -0.001(2)
C4 0.021(3) 0.025(3) 0.020(3) 0.002(2) -0.001(2) 0.003(2)

loop_
_atom_site_label
_atom_site_type_symbol
_atom_site_fract_x
_atom_site_fract_y
_atom_site_fract_z
_atom_site_U_iso_or_equiv
_atom_site_thermal_displace_type
_atom_site_occupancy
_atom_site_calc_flag
_atom_site_refinement_flags
_atom_site_disorder_group
Co1 Co 0.57218(6) 0.86788(6) 0.06058(3) 0.0165(2) Uani 1 d . .
Co2 Co 0.59538(6) 1.13696(6) 0.20076(3) 0.01433(15) Uani 1 d . .
Co3 Co 0.90936(6) 0.89769(6) 0.19470(3) 0.0142(2) Uani 1 d . .
Co4 Co 0.84840(7) 1.16533(6) 0.03230(3) 0.0162(2) Uani 1 d . .
P1 P 0.59429(12) 0.84787(12) 0.23152(6) 0.0122(2) Uani 1 d . .
P2 P 0.89626(12) 1.20874(11) 0.20015(6) 0.0130(3) Uani 1 d . .
P3 P 0.88902(11) 0.84771(11) 0.03261(6) 0.0129(3) Uani 1 d . .
P4 P 0.56148(11) 1.13503(12) 0.02910(6) 0.0130(3) Uani 1 d . .
O1 O 0.7452(3) 0.8156(4) 0.0320(2) 0.0289(10) Uani 1 d . .
O2 O 0.5467(4) 0.8010(3) 0.1590(2) 0.0228(9) Uani 1 d . .
O3 O 0.4542(4) 0.7276(4) 0.0265(2) 0.0301(10) Uani 1 d . .
O4 O 0.5024(3) 1.0106(3) -0.0020(2) 0.0262(9) Uani 1 d . .
O5 O 0.7604(3) 1.2032(3) 0.2341(2) 0.0199(8) Uani 1 d . .
O6 O 0.5540(3) 0.7520(3) 0.2895(2) 0.0200(8) Uani 1 d . .
O7 O 0.6208(4) 1.0908(3) 0.1007(2) 0.0263(9) Uani 1 d . .
O8 O 0.5321(4) 0.9800(3) 0.2486(2) 0.0223(9) Uani 1 d . .
O9 O 0.7427(3) 0.8607(4) 0.2352(2) 0.0276(9) Uani 1 d . .
O10 O 0.9663(3) 1.0780(3) 0.2079(2) 0.0235(8) Uani 1 d . .
O11 O 1.0253(4) 0.8136(4) 0.2623(2) 0.0262(9) Uani 1 d . .
O12 O 0.9509(3) 0.8094(3) 0.1047(2) 0.0209(9) Uani 1 d . .
O13 O 0.9147(4) 0.9916(3) 0.0199(2) 0.0294(9) Uani 1 d . .
O14 O 0.9599(3) 1.2590(3) -0.0381(2) 0.0225(8) Uani 1 d . .
O15 O 0.8888(4) 1.2479(3) 0.1217(2) 0.0247(9) Uani 1 d . .
O16 O 0.6771(3) 1.1820(3) -0.0161(2) 0.0254(9) Uani 1 d . .
O100 O 0.7854(6) 1.0245(5) 0.3675(3) 0.0495(14) Uani 1 d . .
N1 N 0.0910(4) 1.0355(4) 0.3581(2) 0.0248(10) Uani 1 d . .
H3 H 0.0466(4) 1.0645(4) 0.3208(2) 0.037 Uiso 1 calc R .
H2 H 0.0714(4) 1.0831(4) 0.3961(2) 0.037 Uiso 1 calc R .
H1 H 0.0700(4) 0.9530(4) 0.3663(2) 0.037 Uiso 1 calc R .
N2 N 0.4518(5) 1.0130(5) 0.3867(2) 0.0358(13) Uani 1 d . .
H10 H 0.4968(5) 0.9839(5) 0.4239(2) 0.054 Uiso 1 calc R .
H9 H 0.4711(5) 1.0961(5) 0.3793(2) 0.054 Uiso 1 calc R .
H8 H 0.4724(5) 0.9668(5) 0.3484(2) 0.054 Uiso 1 calc R .
C1 C 0.2310(5) 1.0450(7) 0.3437(3) 0.038(2) Uani 1 d . .
H5 H 0.2507(5) 0.9947(7) 0.3015(3) 0.045 Uiso 1 calc R .
H4 H 0.2523(5) 1.1349(7) 0.3337(3) 0.045 Uiso 1 calc R .
C2 C 0.3126(6) 1.0002(7) 0.4010(3) 0.044(2) Uani 1 d . .
H7 H 0.2931(6) 0.9097(7) 0.4103(3) 0.053 Uiso 1 calc R .
H6 H 0.2916(6) 1.0490(7) 0.4435(3) 0.053 Uiso 1 calc R .
N3 N 0.7815(4) 1.6665(4) 0.3679(2) 0.0222(10) Uani 1 d . .
H13 H 0.7996(4) 1.7269(4) 0.4003(2) 0.033 Uiso 1 calc R .
H12 H 0.7036(4) 1.6823(4) 0.3491(2) 0.033 Uiso 1 calc R .
H11 H 0.8415(4) 1.6683(4) 0.3339(2) 0.033 Uiso 1 calc R .
N4 N 0.7672(4) 1.3021(4) 0.3769(2) 0.0213(11) Uani 1 d . .
H20 H 0.7483(4) 1.2436(4) 0.3437(2) 0.032 Uiso 1 calc R .
H19 H 0.7144(4) 1.2913(4) 0.4139(2) 0.032 Uiso 1 calc R .
H18 H 0.8493(4) 1.2918(4) 0.3908(2) 0.032 Uiso 1 calc R .
C3 C 0.7808(5) 1.5369(5) 0.4021(3) 0.0221(12) Uani 1 d . .
H14 H 0.7163(5) 1.5353(5) 0.4396(3) 0.027 Uiso 1 calc R .
H15 H 0.8653(5) 1.5202(5) 0.4232(3) 0.027 Uiso 1 calc R .
C4 C 0.7501(5) 1.4319(5) 0.3480(3) 0.0219(13) Uani 1 d . .
H17 H 0.6609(5) 1.4420(5) 0.3321(3) 0.026 Uiso 1 calc R .
H16 H 0.8065(5) 1.4425(5) 0.3071(3) 0.026 Uiso 1 calc R .
H102 H 0.7759(74) 0.9818(70) 0.3418(36) 0.043(28) Uiso 1 d . .
H101 H 0.7854(82) 0.9627(83) 0.4090(43) 0.103(31) Uiso 1 d . .

loop_
_atom_type_symbol
_atom_type_description
_atom_type_scat_dispersion_real
_atom_type_scat_dispersion_imag
_atom_type_scat_source
C C 0.0033 0.0016 'International Tables Vol C Tables 4.2.6.8 and 6.1.1.4'
H H 0.0000 0.0000 'International Tables Vol C Tables 4.2.6.8 and 6.1.1.4'
N N 0.0061 0.0033 'International Tables Vol C Tables 4.2.6.8 and 6.1.1.4'
O O 0.0106 0.0060 'International Tables Vol C Tables 4.2.6.8 and 6.1.1.4'
P P 0.1023 0.0942 'International Tables Vol C Tables 4.2.6.8 and 6.1.1.4'
Co Co 0.3494 0.9721 'International Tables Vol C Tables 4.2.6.8 and 6.1.1.4'

loop_
_geom_angle_atom_site_label_1
_geom_angle_atom_site_label_2
_geom_angle_atom_site_label_3
_geom_angle
_geom_angle_site_symmetry_1
_geom_angle_site_symmetry_3
_geom_angle_publ_flag
O1 Co1 O3 105.5(2) . . ?
O1 Co1 O2 106.5(2) . . ?
O3 Co1 O2 88.19(14) . . ?
O1 Co1 O4 111.5(2) . . ?
O3 Co1 O4 97.14(15) . . ?
O2 Co1 O4 138.4(2) . . ?
O5 Co2 O6 116.50(15) . 3_655 ?
O5 Co2 O7 106.30(15) . . ?
O6 Co2 O7 110.05(14) 3_655 . ?
O5 Co2 O8 115.60(15) . . ?
O6 Co2 O8 101.4(2) 3_655 . ?
O7 Co2 O8 106.64(14) . . ?
O9 Co3 O11 101.4(2) . . ?
O9 Co3 O10 113.9(2) . . ?
O11 Co3 O10 99.0(2) . . ?
O9 Co3 O12 116.4(2) . . ?
O11 Co3 O12 103.0(2) . . ?
O10 Co3 O12 118.77(14) . . ?
O13 Co4 O15 116.0(2) . . ?
O13 Co4 O16 109.7(2) . . ?
O15 Co4 O16 123.47(15) . . ?
O13 Co4 O14 99.48(15) . . ?
O15 Co4 O14 104.02(14) . . ?
O16 Co4 O14 99.28(14) . . ?
O6 P1 O2 110.3(2) . . ?
O6 P1 O9 107.0(2) . . ?
O2 P1 O9 112.7(2) . . ?
O6 P1 O8 108.0(2) . . ?
O2 P1 O8 109.5(2) . . ?
O9 P1 O8 109.1(2) . . ?
O11 P2 O15 106.7(2) 3_755 . ?
O11 P2 O10 109.3(2) 3_755 . ?
O15 P2 O10 110.3(2) . . ?
O11 P2 O5 108.3(2) 3_755 . ?
O15 P2 O5 111.4(2) . . ?
O10 P2 O5 110.7(2) . . ?
O3 P3 O1 108.3(2) 4_565 . ?
O3 P3 O13 107.8(2) 4_565 . ?
O1 P3 O13 112.3(2) . . ?
O3 P3 O12 109.5(2) 4_565 . ?
O1 P3 O12 110.5(2) . . ?
O13 P3 O12 108.3(2) . . ?
O14 P4 O4 111.8(2) 4_475 . ?
O14 P4 O16 111.5(2) 4_475 . ?
O4 P4 O16 110.9(2) . . ?
O14 P4 O7 112.6(2) 4_475 . ?
O4 P4 O7 104.0(2) . . ?
O16 P4 O7 105.7(2) . . ?
P3 O1 Co1 146.5(3) . . ?
P1 O2 Co1 132.8(2) . . ?
P3 O3 Co1 151.4(2) 4_465 . ?
P4 O4 Co1 104.2(2) . . ?
P2 O5 Co2 132.5(2) . . ?
P1 O6 Co2 132.3(2) . 3_645 ?
P4 O7 Co2 135.5(2) . . ?
P1 O8 Co2 119.7(2) . . ?
P1 O9 Co3 152.9(2) . . ?
P2 O10 Co3 132.8(2) . . ?
P2 O11 Co3 160.7(2) 3_745 . ?
P3 O12 Co3 123.2(2) . . ?
P3 O13 Co4 145.3(3) . . ?
P4 O14 Co4 131.8(2) 4_575 . ?
P2 O15 Co4 137.3(2) . . ?
P4 O16 Co4 113.7(2) . . ?
H102 O100 H101 98.6(82) . . ?
C1 N1 H3 109.5(3) . . ?
C1 N1 H2 109.5(3) . . ?
H3 N1 H2 109.5 . . ?
C1 N1 H1 109.5(3) . . ?
H3 N1 H1 109.5 . . ?
H2 N1 H1 109.5 . . ?
C2 N2 H10 109.5(3) . . ?
C2 N2 H9 109.5(4) . . ?
H10 N2 H9 109.5 . . ?
C2 N2 H8 109.5(3) . . ?
H10 N2 H8 109.5 . . ?
H9 N2 H8 109.5 . . ?
C2 C1 N1 114.3(5) . . ?
C2 C1 H5 108.7(4) . . ?
N1 C1 H5 108.7(3) . . ?
C2 C1 H4 108.7(4) . . ?
N1 C1 H4 108.7(3) . . ?
H5 C1 H4 107.6 . . ?
C1 C2 N2 113.8(5) . . ?
C1 C2 H7 108.8(4) . . ?
N2 C2 H7 108.8(4) . . ?
C1 C2 H6 108.8(4) . . ?
N2 C2 H6 108.8(3) . . ?
H7 C2 H6 107.7 . . ?
C3 N3 H13 109.5(2) . . ?
C3 N3 H12 109.5(3) . . ?
H13 N3 H12 109.5 . . ?
C3 N3 H11 109.5(3) . . ?
H13 N3 H11 109.5 . . ?
H12 N3 H11 109.5 . . ?
C4 N4 H20 109.5(3) . . ?
C4 N4 H19 109.5(3) . . ?
H20 N4 H19 109.5 . . ?
C4 N4 H18 109.5(3) . . ?
H20 N4 H18 109.5 . . ?
H19 N4 H18 109.5 . . ?
N3 C3 C4 110.6(4) . . ?
N3 C3 H14 109.5(3) . . ?
C4 C3 H14 109.5(3) . . ?
N3 C3 H15 109.5(3) . . ?
C4 C3 H15 109.5(3) . . ?
H14 C3 H15 108.1 . . ?
N4 C4 C3 112.3(4) . . ?
N4 C4 H17 109.2(3) . . ?
C3 C4 H17 109.2(3) . . ?
N4 C4 H16 109.2(3) . . ?
C3 C4 H16 109.2(3) . . ?
H17 C4 H16 107.9 . . ?

loop_
_geom_bond_atom_site_label_1
_geom_bond_atom_site_label_2
_geom_bond_distance
_geom_bond_site_symmetry_2
_geom_bond_publ_flag
Co1 O1 1.934(3) . ?
Co1 O3 1.993(3) . ?
Co1 O2 1.994(3) . ?
Co1 O4 2.016(4) . ?
Co2 O5 1.933(3) . ?
Co2 O6 1.948(3) 3_655 ?
Co2 O7 1.962(3) . ?
Co2 O8 1.962(3) . ?
Co3 O9 1.913(3) . ?
Co3 O11 1.947(3) . ?
Co3 O10 1.963(3) . ?
Co3 O12 1.970(3) . ?
Co4 O13 1.930(3) . ?
Co4 O15 1.931(3) . ?
Co4 O16 1.990(3) . ?
Co4 O14 2.001(3) . ?
P1 O6 1.530(3) . ?
P1 O2 1.530(3) . ?
P1 O9 1.533(3) . ?
P1 O8 1.538(4) . ?
P2 O11 1.522(4) 3_755 ?
P2 O15 1.534(3) . ?
P2 O10 1.534(3) . ?
P2 O5 1.536(4) . ?
P3 O3 1.514(3) 4_565 ?
P3 O1 1.515(4) . ?
P3 O13 1.524(4) . ?
P3 O12 1.551(3) . ?
P4 O14 1.520(3) 4_475 ?
P4 O4 1.534(4) . ?
P4 O16 1.540(3) . ?
P4 O7 1.548(3) . ?
O3 P3 1.514(3) 4_465 ?
O6 Co2 1.948(3) 3_645 ?
O11 P2 1.522(4) 3_745 ?
O14 P4 1.520(3) 4_575 ?
O100 H102 0.66(6) . ?
O100 H101 1.01(8) . ?
N1 C1 1.468(7) . ?
N1 H3 0.89 . ?
N1 H2 0.89 . ?
N1 H1 0.89 . ?
N2 C2 1.462(7) . ?
N2 H10 0.89 . ?
N2 H9 0.89 . ?
N2 H8 0.89 . ?
C1 C2 1.441(8) . ?
C1 H5 0.97 . ?
C1 H4 0.97 . ?
C2 H7 0.97 . ?
C2 H6 0.97 . ?
N3 C3 1.482(7) . ?
N3 H13 0.89 . ?
N3 H12 0.89 . ?
N3 H11 0.89 . ?
N4 C4 1.455(7) . ?
N4 H20 0.89 . ?
N4 H19 0.89 . ?
N4 H18 0.89 . ?
C3 C4 1.519(8) . ?
C3 H14 0.97 . ?
C3 H15 0.97 . ?
C4 H17 0.97 . ?
C4 H16 0.97 . ?
